data_7106375
loop_
_publ_author_name
'Lei Hou'
'Wen-Juan Shi'
'Yao-Yu Wang'
'Ying Guo'
'Chen Jin'
'Qi-Zhen Shi'

_publ_section_title
;
 A rod packing microporous metal-organic framework: unprecedented ukv
 topology, high sorption selectivity and affinity for CO2
;
_journal_name_full Chem.Commun.
_journal_page_first 5464
_journal_paper_doi 10.1039/c1cc10990a
_journal_volume 47
_journal_year 2011
_chemical_formula_sum 'C38 H26 Cd4 F12 O23'
_chemical_formula_weight 1528.19
_chemical_name_systematic
;
?
;
_space_group_IT_number 148
_symmetry_cell_setting trigonal
_symmetry_space_group_name_Hall '-R 3'
_symmetry_space_group_name_H-M 'R -3 :H'
_atom_sites_solution_hydrogens geom
_atom_sites_solution_primary direct
_atom_sites_solution_secondary difmap
_audit_creation_method SHELXL-97
_cell_angle_alpha 90.00
_cell_angle_beta 90.00
_cell_angle_gamma 120.00
_cell_formula_units_Z 9
_cell_length_a 39.918(4)
_cell_length_b 39.918(4)
_cell_length_c 7.7112(8)
_cell_measurement_reflns_used 3671
_cell_measurement_temperature 295(2)
_cell_measurement_theta_max 23.38
_cell_measurement_theta_min 2.69
_cell_volume 10641.2(19)
_computing_cell_refinement 'SAINT (Bruker, 2002)'
_computing_data_collection 'SMART (Bruker, 2002)'
_computing_data_reduction SAINT
_computing_molecular_graphics 'SHELXTL (Sheldrick, 2008)'
_computing_publication_material SHELXTL
_computing_structure_refinement 'SHELXL-97 (Sheldrick, 2008)'
_computing_structure_solution 'SHELXS-97 (Sheldrick, 2008)'
_diffrn_ambient_temperature 295(2)
_diffrn_measured_fraction_theta_full 1.000
_diffrn_measured_fraction_theta_max 1.000
_diffrn_measurement_device_type 'Bruker APEX-II CCD'
_diffrn_measurement_method '\f and \w scans'
_diffrn_radiation_monochromator graphite
_diffrn_radiation_source 'fine-focus sealed tube'
_diffrn_radiation_type MoK\a
_diffrn_radiation_wavelength 0.71073
_diffrn_reflns_av_R_equivalents 0.0501
_diffrn_reflns_av_sigmaI/netI 0.0440
_diffrn_reflns_limit_h_max 49
_diffrn_reflns_limit_h_min -32
_diffrn_reflns_limit_k_max 38
_diffrn_reflns_limit_k_min -49
_diffrn_reflns_limit_l_max 9
_diffrn_reflns_limit_l_min -9
_diffrn_reflns_number 19417
_diffrn_reflns_theta_full 26.00
_diffrn_reflns_theta_max 26.00
_diffrn_reflns_theta_min 1.77
_diffrn_standards_number 0
_exptl_absorpt_coefficient_mu 1.906
_exptl_absorpt_correction_T_max 0.8472
_exptl_absorpt_correction_T_min 0.6791
_exptl_absorpt_correction_type multi-scan
_exptl_absorpt_process_details Sadabs
_exptl_crystal_colour Colorless
_exptl_crystal_density_diffrn 2.146
_exptl_crystal_density_method 'not measured'
_exptl_crystal_description Prism
_exptl_crystal_F_000 6642
_exptl_crystal_size_max 0.22
_exptl_crystal_size_mid 0.10
_exptl_crystal_size_min 0.09
_refine_diff_density_max 1.171
_refine_diff_density_min -1.089
_refine_diff_density_rms 0.132
_refine_ls_extinction_method none
_refine_ls_goodness_of_fit_ref 1.046
_refine_ls_hydrogen_treatment constr
_refine_ls_matrix_type full
_refine_ls_number_parameters 356
_refine_ls_number_reflns 4657
_refine_ls_number_restraints 0
_refine_ls_restrained_S_all 1.046
_refine_ls_R_factor_all 0.0544
_refine_ls_R_factor_gt 0.0385
_refine_ls_shift/su_max 0.000
_refine_ls_shift/su_mean 0.000
_refine_ls_structure_factor_coef Fsqd
_refine_ls_weighting_details 'calc w=1/[\s^2^(Fo^2^)+(0.0377P)^2^+50.9606P] where P=(Fo^2^+2Fc^2^)/3'
_refine_ls_weighting_scheme calc
_refine_ls_wR_factor_gt 0.0901
_refine_ls_wR_factor_ref 0.0994
_reflns_number_gt 3607
_reflns_number_total 4657
_reflns_threshold_expression >2sigma(I)
_cod_data_source_file c1cc10990a.txt
_cod_data_source_block Complex_1
_cod_original_cell_volume 10641.4(19)
_cod_original_sg_symbol_H-M R-3
_cod_database_code 7106375

loop_
_symmetry_equiv_pos_as_xyz
'x, y, z'
'-y, x-y, z'
'-x+y, -x, z'
'x+2/3, y+1/3, z+1/3'
'-y+2/3, x-y+1/3, z+1/3'
'-x+y+2/3, -x+1/3, z+1/3'
'x+1/3, y+2/3, z+2/3'
'-y+1/3, x-y+2/3, z+2/3'
'-x+y+1/3, -x+2/3, z+2/3'
'-x, -y, -z'
'y, -x+y, -z'
'x-y, x, -z'
'-x+2/3, -y+1/3, -z+1/3'
'y+2/3, -x+y+1/3, -z+1/3'
'x-y+2/3, x+1/3, -z+1/3'
'-x+1/3, -y+2/3, -z+2/3'
'y+1/3, -x+y+2/3, -z+2/3'
'x-y+1/3, x+2/3, -z+2/3'

loop_
_atom_site_label
_atom_site_type_symbol
_atom_site_fract_x
_atom_site_fract_y
_atom_site_fract_z
_atom_site_U_iso_or_equiv
_atom_site_adp_type
_atom_site_occupancy
_atom_site_symmetry_multiplicity
_atom_site_calc_flag
_atom_site_refinement_flags
_atom_site_disorder_assembly
_atom_site_disorder_group
Cd1 Cd 0.867213(12) 0.171490(12) 0.94958(5) 0.02549(14) Uani 1 1 d . . .
Cd2 Cd 0.759859(13) 0.118866(13) 0.82407(5) 0.02692(14) Uani 1 1 d . . .
O1 O 0.81118(11) 0.17314(11) 0.9970(5) 0.0283(9) Uani 1 1 d . . .
O1W O 0.74228(19) 0.05891(17) 0.9084(10) 0.088(2) Uani 1 1 d . . .
H1WA H 0.7248 0.0428 0.8411 0.132 Uiso 1 1 d R . .
H1WB H 0.7335 0.0556 1.0112 0.132 Uiso 1 1 d R . .
O2 O 0.80516(14) 0.20798(12) 1.2071(5) 0.0371(11) Uani 1 1 d . . .
O3 O 0.87654(12) 0.22885(12) 0.8121(6) 0.0333(10) Uani 1 1 d . . .
O4 O 0.84747(11) 0.20906(12) 0.5587(5) 0.0308(10) Uani 1 1 d . . .
O5 O 0.92704(12) 0.38987(13) 0.6674(5) 0.0413(12) Uani 1 1 d . . .
O6 O 0.95938(11) 0.41141(11) 0.4199(5) 0.0288(9) Uani 1 1 d . . .
O7 O 0.93603(13) 0.36967(12) 0.0303(5) 0.0351(10) Uani 1 1 d . . .
O8 O 0.93360(11) 0.42281(11) 0.0731(5) 0.0279(9) Uani 1 1 d . . .
F1 F 0.78645(12) 0.36074(11) 0.5485(5) 0.0482(11) Uani 1 1 d . . .
F2 F 0.74774(11) 0.31928(11) 0.7308(5) 0.0441(10) Uani 1 1 d . . .
F3 F 0.80864(11) 0.34940(10) 0.7806(5) 0.0414(9) Uani 1 1 d . . .
F4 F 0.73924(11) 0.29502(12) 0.3567(5) 0.0452(10) Uani 1 1 d . . .
F5 F 0.71975(10) 0.25454(11) 0.5672(5) 0.0448(10) Uani 1 1 d . . .
F6 F 0.75331(10) 0.24947(10) 0.3635(5) 0.0390(9) Uani 1 1 d . . .
C1 C 0.80743(16) 0.20129(17) 1.0506(7) 0.0246(13) Uani 1 1 d . . .
C2 C 0.80355(17) 0.22717(16) 0.9198(7) 0.0224(12) Uani 1 1 d . . .
C3 C 0.82146(15) 0.23567(15) 0.7578(7) 0.0204(12) Uani 1 1 d . . .
C4 C 0.81572(16) 0.25905(16) 0.6426(7) 0.0226(12) Uani 1 1 d . . .
H4 H 0.8271 0.2639 0.5333 0.027 Uiso 1 1 calc R . .
C5 C 0.79304(15) 0.27539(15) 0.6890(7) 0.0204(12) Uani 1 1 d . . .
C6 C 0.77478(17) 0.26593(17) 0.8482(8) 0.0281(13) Uani 1 1 d . . .
H6 H 0.7589 0.2758 0.8797 0.034 Uiso 1 1 calc R . .
C7 C 0.77978(17) 0.24192(17) 0.9615(8) 0.0275(13) Uani 1 1 d . . .
H7 H 0.7669 0.2356 1.0675 0.033 Uiso 1 1 calc R . .
C8 C 0.84979(17) 0.22330(16) 0.7086(8) 0.0258(13) Uani 1 1 d . . .
C9 C 0.78728(16) 0.30130(16) 0.5585(7) 0.0215(12) Uani 1 1 d . . .
C10 C 0.82205(15) 0.32277(15) 0.4355(7) 0.0201(12) Uani 1 1 d . . .
C11 C 0.85833(17) 0.34502(16) 0.5092(7) 0.0248(13) Uani 1 1 d . . .
H11 H 0.8607 0.3451 0.6292 0.030 Uiso 1 1 calc R . .
C12 C 0.89137(16) 0.36721(16) 0.4099(7) 0.0230(12) Uani 1 1 d . . .
C13 C 0.88876(16) 0.36570(15) 0.2301(7) 0.0233(12) Uani 1 1 d . . .
C14 C 0.85270(18) 0.34286(17) 0.1555(8) 0.0312(14) Uani 1 1 d . . .
H14 H 0.8505 0.3414 0.0353 0.037 Uiso 1 1 calc R . .
C15 C 0.81994(17) 0.32222(17) 0.2565(8) 0.0281(13) Uani 1 1 d . . .
H15 H 0.7960 0.3077 0.2028 0.034 Uiso 1 1 calc R . .
C16 C 0.92915(16) 0.39140(16) 0.5046(7) 0.0244(13) Uani 1 1 d . . .
C17 C 0.92236(16) 0.38704(17) 0.1069(7) 0.0263(13) Uani 1 1 d . . .
C18 C 0.78225(18) 0.33290(17) 0.6547(8) 0.0297(14) Uani 1 1 d . . .
C19 C 0.74936(17) 0.27496(19) 0.4609(8) 0.0312(14) Uani 1 1 d . . .
O2W O 0.7398(5) 0.0391(5) 0.259(2) 0.104(6) Uiso 0.56 1 d P . .
O2W' O 0.7629(6) 0.0458(4) 0.221(2) 0.081(5) Uani 0.44 1 d P . .
O3W O 0.6635(7) 0.0006(6) 0.800(3) 0.250(8) Uani 0.50 1 d P . .
O4W O 0.7248(3) 0.0175(3) 0.6723(15) 0.257(4) Uani 1 1 d . . .

loop_
_atom_site_aniso_label
_atom_site_aniso_U_11
_atom_site_aniso_U_22
_atom_site_aniso_U_33
_atom_site_aniso_U_23
_atom_site_aniso_U_13
_atom_site_aniso_U_12
Cd1 0.0253(2) 0.0320(3) 0.0226(2) 0.00496(18) 0.00077(17) 0.0169(2)
Cd2 0.0281(3) 0.0383(3) 0.0214(2) 0.00133(18) 0.00197(17) 0.0219(2)
O1 0.032(2) 0.030(2) 0.030(2) 0.0006(18) -0.0005(18) 0.020(2)
O1W 0.092(5) 0.058(4) 0.114(6) 0.025(4) 0.014(4) 0.038(4)
O2 0.064(3) 0.038(3) 0.019(2) 0.0053(19) 0.000(2) 0.033(2)
O3 0.031(2) 0.037(3) 0.039(3) 0.002(2) -0.005(2) 0.022(2)
O4 0.026(2) 0.042(3) 0.027(2) -0.0070(19) 0.0033(18) 0.019(2)
O5 0.034(3) 0.044(3) 0.020(2) 0.002(2) -0.0028(19) 0.000(2)
O6 0.022(2) 0.029(2) 0.029(2) 0.0061(18) 0.0039(18) 0.0079(19)
O7 0.039(3) 0.037(3) 0.030(2) 0.002(2) 0.009(2) 0.020(2)
O8 0.030(2) 0.024(2) 0.020(2) 0.0028(17) -0.0019(17) 0.0057(18)
F1 0.078(3) 0.041(2) 0.044(2) 0.0159(18) 0.012(2) 0.044(2)
F2 0.048(2) 0.049(2) 0.050(3) 0.0093(19) 0.0168(19) 0.036(2)
F3 0.052(2) 0.037(2) 0.037(2) -0.0111(17) -0.0036(18) 0.024(2)
F4 0.036(2) 0.056(3) 0.043(2) 0.0038(19) -0.0136(18) 0.023(2)
F5 0.0196(19) 0.055(2) 0.040(2) 0.0022(19) 0.0069(16) 0.0043(18)
F6 0.035(2) 0.033(2) 0.035(2) -0.0112(16) -0.0039(16) 0.0064(17)
C1 0.022(3) 0.031(3) 0.022(3) 0.005(2) 0.001(2) 0.014(3)
C2 0.030(3) 0.020(3) 0.017(3) 0.003(2) 0.000(2) 0.013(3)
C3 0.022(3) 0.019(3) 0.020(3) 0.001(2) 0.001(2) 0.010(2)
C4 0.025(3) 0.022(3) 0.020(3) 0.004(2) 0.003(2) 0.011(3)
C5 0.020(3) 0.017(3) 0.021(3) 0.004(2) 0.003(2) 0.007(2)
C6 0.031(3) 0.034(3) 0.029(3) 0.002(3) 0.005(3) 0.024(3)
C7 0.033(3) 0.033(3) 0.021(3) 0.006(2) 0.008(3) 0.020(3)
C8 0.027(3) 0.022(3) 0.030(3) 0.008(3) 0.005(3) 0.013(3)
C9 0.022(3) 0.021(3) 0.022(3) 0.001(2) -0.001(2) 0.011(3)
C10 0.024(3) 0.015(3) 0.020(3) 0.002(2) 0.000(2) 0.009(2)
C11 0.031(3) 0.025(3) 0.014(3) 0.002(2) 0.002(2) 0.010(3)
C12 0.022(3) 0.022(3) 0.021(3) 0.000(2) 0.000(2) 0.008(2)
C13 0.028(3) 0.017(3) 0.020(3) 0.004(2) 0.002(2) 0.008(3)
C14 0.036(4) 0.033(3) 0.018(3) -0.001(3) -0.005(3) 0.013(3)
C15 0.021(3) 0.027(3) 0.028(3) -0.001(3) -0.004(2) 0.005(3)
C16 0.026(3) 0.018(3) 0.020(3) 0.000(2) -0.003(2) 0.004(3)
C17 0.022(3) 0.026(3) 0.019(3) 0.000(2) -0.005(2) 0.003(3)
C18 0.038(4) 0.031(3) 0.027(3) 0.004(3) 0.006(3) 0.022(3)
C19 0.025(3) 0.039(4) 0.028(3) 0.002(3) 0.002(3) 0.015(3)
O2W' 0.114(14) 0.065(10) 0.078(11) 0.002(8) -0.003(10) 0.056(11)
O3W 0.26(2) 0.202(19) 0.28(2) 0.044(15) 0.010(17) 0.109(17)
O4W 0.300(11) 0.183(9) 0.253(11) 0.006(8) -0.016(8) 0.094(8)

loop_
_atom_type_symbol
_atom_type_description
_atom_type_scat_dispersion_real
_atom_type_scat_dispersion_imag
_atom_type_scat_source
C C 0.0033 0.0016 'International Tables Vol C Tables 4.2.6.8 and 6.1.1.4'
H H 0.0000 0.0000 'International Tables Vol C Tables 4.2.6.8 and 6.1.1.4'
O O 0.0106 0.0060 'International Tables Vol C Tables 4.2.6.8 and 6.1.1.4'
Cd Cd -0.8075 1.2024 'International Tables Vol C Tables 4.2.6.8 and 6.1.1.4'
F F 0.0171 0.0103 'International Tables Vol C Tables 4.2.6.8 and 6.1.1.4'

loop_
_geom_angle_atom_site_label_1
_geom_angle_atom_site_label_2
_geom_angle_atom_site_label_3
_geom_angle
_geom_angle_site_symmetry_1
_geom_angle_site_symmetry_3
_geom_angle_publ_flag
O2 Cd1 O6 90.27(16) 13_657 8_645 ?
O2 Cd1 O8 106.26(16) 13_657 8_645 ?
O6 Cd1 O8 81.91(14) 8_645 8_645 ?
O2 Cd1 O1 103.27(15) 13_657 . ?
O6 Cd1 O1 119.20(14) 8_645 . ?
O8 Cd1 O1 143.45(14) 8_645 . ?
O2 Cd1 O4 88.99(16) 13_657 13_656 ?
O6 Cd1 O4 168.23(14) 8_645 13_656 ?
O8 Cd1 O4 87.02(14) 8_645 13_656 ?
O1 Cd1 O4 72.35(14) . 13_656 ?
O2 Cd1 O3 168.25(15) 13_657 . ?
O6 Cd1 O3 81.25(14) 8_645 . ?
O8 Cd1 O3 80.71(15) 8_645 . ?
O1 Cd1 O3 74.30(14) . . ?
O4 Cd1 O3 100.97(15) 13_656 . ?
O5 Cd2 O1W 98.4(2) 17_556 . ?
O5 Cd2 O4 147.45(15) 17_556 13_656 ?
O1W Cd2 O4 84.6(2) . 13_656 ?
O5 Cd2 O8 94.95(15) 17_556 17 ?
O1W Cd2 O8 143.8(2) . 17 ?
O4 Cd2 O8 101.55(14) 13_656 17 ?
O5 Cd2 O7 79.43(15) 17_556 17 ?
O1W Cd2 O7 95.7(2) . 17 ?
O4 Cd2 O7 132.77(15) 13_656 17 ?
O8 Cd2 O7 53.98(14) 17 17 ?
O5 Cd2 O1 80.77(15) 17_556 . ?
O1W Cd2 O1 117.2(2) . . ?
O4 Cd2 O1 69.35(13) 13_656 . ?
O8 Cd2 O1 98.04(13) 17 . ?
O7 Cd2 O1 143.59(13) 17 . ?
C1 O1 Cd1 128.4(4) . . ?
C1 O1 Cd2 122.1(3) . . ?
Cd1 O1 Cd2 106.14(15) . . ?
Cd2 O1W H1WA 109.6 . . ?
Cd2 O1W H1WB 108.7 . . ?
H1WA O1W H1WB 109.5 . . ?
C1 O2 Cd1 113.9(4) . 13_657 ?
C8 O3 Cd1 113.7(4) . . ?
C8 O4 Cd2 105.5(4) . 13_656 ?
C8 O4 Cd1 137.3(4) . 13_656 ?
Cd2 O4 Cd1 111.84(16) 13_656 13_656 ?
C16 O5 Cd2 124.8(4) . 18_546 ?
C16 O6 Cd1 121.9(4) . 6_664 ?
C17 O7 Cd2 90.5(4) . 18_545 ?
C17 O8 Cd1 115.3(3) . 6_664 ?
C17 O8 Cd2 94.0(3) . 18_545 ?
Cd1 O8 Cd2 108.43(16) 6_664 18_545 ?
O2 C1 O1 123.7(5) . . ?
O2 C1 C2 117.2(5) . . ?
O1 C1 C2 119.0(5) . . ?
C7 C2 C3 118.9(5) . . ?
C7 C2 C1 117.7(5) . . ?
C3 C2 C1 123.4(5) . . ?
C4 C3 C2 120.0(5) . . ?
C4 C3 C8 117.8(5) . . ?
C2 C3 C8 121.9(5) . . ?
C3 C4 C5 120.8(5) . . ?
C3 C4 H4 119.6 . . ?
C5 C4 H4 119.6 . . ?
C6 C5 C4 118.4(5) . . ?
C6 C5 C9 121.9(5) . . ?
C4 C5 C9 119.6(5) . . ?
C5 C6 C7 120.8(5) . . ?
C5 C6 H6 119.6 . . ?
C7 C6 H6 119.6 . . ?
C2 C7 C6 121.1(5) . . ?
C2 C7 H7 119.4 . . ?
C6 C7 H7 119.5 . . ?
O3 C8 O4 121.4(5) . . ?
O3 C8 C3 119.7(5) . . ?
O4 C8 C3 118.8(5) . . ?
C19 C9 C10 112.6(5) . . ?
C19 C9 C5 106.6(4) . . ?
C10 C9 C5 112.4(4) . . ?
C19 C9 C18 107.7(5) . . ?
C10 C9 C18 106.7(4) . . ?
C5 C9 C18 110.8(5) . . ?
C15 C10 C11 117.1(5) . . ?
C15 C10 C9 125.1(5) . . ?
C11 C10 C9 117.8(5) . . ?
C10 C11 C12 122.3(5) . . ?
C10 C11 H11 118.8 . . ?
C12 C11 H11 118.8 . . ?
C13 C12 C11 119.6(5) . . ?
C13 C12 C16 122.6(5) . . ?
C11 C12 C16 117.7(5) . . ?
C14 C13 C12 118.3(5) . . ?
C14 C13 C17 116.5(5) . . ?
C12 C13 C17 125.2(5) . . ?
C15 C14 C13 121.3(5) . . ?
C15 C14 H14 119.3 . . ?
C13 C14 H14 119.4 . . ?
C10 C15 C14 121.3(5) . . ?
C10 C15 H15 119.3 . . ?
C14 C15 H15 119.4 . . ?
O6 C16 O5 125.0(5) . . ?
O6 C16 C12 119.5(5) . . ?
O5 C16 C12 115.5(5) . . ?
O7 C17 O8 121.4(5) . . ?
O7 C17 C13 120.3(5) . . ?
O8 C17 C13 118.0(5) . . ?
F1 C18 F3 107.3(5) . . ?
F1 C18 F2 106.6(5) . . ?
F3 C18 F2 106.2(5) . . ?
F1 C18 C9 111.8(5) . . ?
F3 C18 C9 110.8(5) . . ?
F2 C18 C9 113.8(5) . . ?
F5 C19 F4 107.3(5) . . ?
F5 C19 F6 106.7(5) . . ?
F4 C19 F6 107.8(5) . . ?
F5 C19 C9 112.7(5) . . ?
F4 C19 C9 112.0(5) . . ?
F6 C19 C9 110.2(5) . . ?

loop_
_geom_bond_atom_site_label_1
_geom_bond_atom_site_label_2
_geom_bond_distance
_geom_bond_site_symmetry_2
_geom_bond_publ_flag
Cd1 O2 2.209(4) 13_657 ?
Cd1 O6 2.256(4) 8_645 ?
Cd1 O8 2.292(4) 8_645 ?
Cd1 O1 2.300(4) . ?
Cd1 O4 2.331(4) 13_656 ?
Cd1 O3 2.378(4) . ?
Cd2 O5 2.183(4) 17_556 ?
Cd2 O1W 2.228(6) . ?
Cd2 O4 2.300(4) 13_656 ?
Cd2 O8 2.363(4) 17 ?
Cd2 O7 2.472(4) 17 ?
Cd2 O1 2.496(4) . ?
O1 C1 1.274(7) . ?
O1W H1WA 0.8499 . ?
O1W H1WB 0.8500 . ?
O2 C1 1.249(7) . ?
O2 Cd1 2.209(4) 13_657 ?
O3 C8 1.261(7) . ?
O4 C8 1.271(7) . ?
O4 Cd2 2.300(4) 13_656 ?
O4 Cd1 2.331(4) 13_656 ?
O5 C16 1.258(7) . ?
O5 Cd2 2.183(4) 18_546 ?
O6 C16 1.248(7) . ?
O6 Cd1 2.257(4) 6_664 ?
O7 C17 1.227(7) . ?
O7 Cd2 2.473(4) 18_545 ?
O8 C17 1.291(7) . ?
O8 Cd1 2.292(4) 6_664 ?
O8 Cd2 2.363(4) 18_545 ?
F1 C18 1.322(7) . ?
F2 C18 1.337(7) . ?
F3 C18 1.339(7) . ?
F4 C19 1.332(7) . ?
F5 C19 1.331(7) . ?
F6 C19 1.336(7) . ?
C1 C2 1.506(7) . ?
C2 C7 1.382(8) . ?
C2 C3 1.394(7) . ?
C3 C4 1.388(7) . ?
C3 C8 1.492(8) . ?
C4 C5 1.402(8) . ?
C4 H4 0.9300 . ?
C5 C6 1.381(8) . ?
C5 C9 1.540(7) . ?
C6 C7 1.383(8) . ?
C6 H6 0.9300 . ?
C7 H7 0.9300 . ?
C9 C19 1.540(8) . ?
C9 C10 1.540(8) . ?
C9 C18 1.561(8) . ?
C10 C15 1.383(8) . ?
C10 C11 1.387(8) . ?
C11 C12 1.394(8) . ?
C11 H11 0.9300 . ?
C12 C13 1.389(8) . ?
C12 C16 1.511(8) . ?
C13 C14 1.386(8) . ?
C13 C17 1.511(8) . ?
C14 C15 1.385(8) . ?
C14 H14 0.9300 . ?
C15 H15 0.9300 . ?
O2W O2W' 0.873(19) . ?
